data_7249514
loop_
_publ_author_name
'Kamin, Ashlyn A.'
'Brannan, E. J.'
'Snook, Kathleen M.'
'Krajewski, Sebastian'
'Gannon, Paige M.'
'Kaminsky, Werner'
'Xiao, Dianne J.'

_publ_section_title
;
 Solvation and oxidation effects on the crystal structure and morphology
 of tetraoxolene-based materials
;
_journal_issue 45
_journal_name_full CrystEngComm
_journal_page_first 6396
_journal_page_last 6402
_journal_paper_doi 10.1039/D4CE00921E
_journal_volume 26
_journal_year 2024
_chemical_formula_moiety 'C27 H31 N4 Nd O10'
_chemical_formula_sum 'C27 H31 N4 Nd O10'
_chemical_formula_weight 715.8
_space_group_IT_number 2
_space_group_name_Hall '-P 1'
_space_group_name_H-M_alt 'P -1'
_symmetry_cell_setting triclinic
_symmetry_Int_Tables_number 2
_symmetry_space_group_name_Hall '-P 1'
_symmetry_space_group_name_H-M 'P -1'
_atom_sites_solution_hydrogens geom
_atom_sites_solution_primary dual
_atom_sites_solution_secondary difmap
_audit_conform_dict_location ftp://ftp.iucr.org/pub/cif_core.dic
_audit_conform_dict_name cif_core.dic
_audit_conform_dict_version 2.4.5
_audit_creation_date 2023-06-05T12:24:44-00:00
_audit_creation_method 'WinGX routine CIF_UPDATE'
_audit_update_record
;
2024-09-10 deposited with the CCDC.	2024-10-23 downloaded from the CCDC.
;
_cell_angle_alpha 93.854(8)
_cell_angle_beta 113.574(8)
_cell_angle_gamma 91.387(8)
_cell_formula_units_Z 2
_cell_length_a 10.4589(17)
_cell_length_b 12.0484(19)
_cell_length_c 12.740(2)
_cell_measurement_reflns_used 9629
_cell_measurement_temperature 100(2)
_cell_measurement_theta_max 33.78
_cell_measurement_theta_min 2.33
_cell_measurement_wavelength 0.71073
_cell_volume 1465.8(4)
_computing_cell_refinement 'SAINT V8.34A integration software'
_computing_data_collection 'Bruker APEX2 software'
_computing_data_reduction 'SORTAV (Blessing, 1995)'
_computing_molecular_graphics 'ORTEP-3 for Windows (Farrugia, 2012)'
_computing_publication_material 'WinGX publication routines (Farrugia, 2012)'
_computing_structure_refinement 'SHELXL-2019/2 (Sheldrick, 2019)'
_computing_structure_solution 'SHELXT 2018/2 (Sheldrick, 2018)'
_diffrn_ambient_temperature 100(2)
_diffrn_detector 'APEX-II CCD'
_diffrn_measured_fraction_theta_full 1
_diffrn_measured_fraction_theta_max 0.999
_diffrn_measurement_device '\k-geometry diffractometer'
_diffrn_measurement_device_type 'Bruker APEX-II'
_diffrn_measurement_method '\f or \w oscillation scans'
_diffrn_orient_matrix_UB_11 0.103767
_diffrn_orient_matrix_UB_12 -0.000739
_diffrn_orient_matrix_UB_13 0.041661
_diffrn_orient_matrix_UB_21 0.004949
_diffrn_orient_matrix_UB_22 -0.044639
_diffrn_orient_matrix_UB_23 -0.067212
_diffrn_orient_matrix_UB_31 0.011145
_diffrn_orient_matrix_UB_32 0.070345
_diffrn_orient_matrix_UB_33 -0.033669
_diffrn_radiation_monochromator graphite
_diffrn_radiation_probe x-ray
_diffrn_radiation_type MoK\a
_diffrn_radiation_wavelength 0.71073
_diffrn_reflns_av_R_equivalents 0.0496
_diffrn_reflns_av_unetI/netI 0.029
_diffrn_reflns_Laue_measured_fraction_full 1
_diffrn_reflns_Laue_measured_fraction_max 0.999
_diffrn_reflns_limit_h_max 16
_diffrn_reflns_limit_h_min -16
_diffrn_reflns_limit_k_max 18
_diffrn_reflns_limit_k_min -18
_diffrn_reflns_limit_l_max 19
_diffrn_reflns_limit_l_min -19
_diffrn_reflns_number 84305
_diffrn_reflns_point_group_measured_fraction_full 1
_diffrn_reflns_point_group_measured_fraction_max 0.999
_diffrn_reflns_theta_full 25.242
_diffrn_reflns_theta_max 33.805
_diffrn_reflns_theta_min 1.697
_diffrn_source 'sealed x-ray tube'
_diffrn_standards_number 0
_exptl_absorpt_coefficient_mu 1.833
_exptl_absorpt_correction_T_max 0.862
_exptl_absorpt_correction_T_min 0.731
_exptl_absorpt_correction_type multi-scan
_exptl_absorpt_process_details
;
        SADABS-2012/1 - Bruker AXS area detector scaling and absorption correcti
;
_exptl_crystal_colour purple
_exptl_crystal_density_diffrn 1.622
_exptl_crystal_density_method 'not measured'
_exptl_crystal_description prism
_exptl_crystal_F_000 722
_exptl_crystal_recrystallization_method 'Re-crystallisation from solvent: dimethylformamide'
_exptl_crystal_size_max 0.14
_exptl_crystal_size_mid 0.07
_exptl_crystal_size_min 0.03
_refine_diff_density_max 1.207
_refine_diff_density_min -0.789
_refine_diff_density_rms 0.084
_refine_ls_extinction_method none
_refine_ls_goodness_of_fit_ref 1.046
_refine_ls_hydrogen_treatment constr
_refine_ls_matrix_type full
_refine_ls_number_constraints 0
_refine_ls_number_parameters 390
_refine_ls_number_reflns 11769
_refine_ls_number_restraints 11
_refine_ls_restrained_S_all 1.046
_refine_ls_R_factor_all 0.0213
_refine_ls_R_factor_gt 0.019
_refine_ls_shift/su_max 0.007
_refine_ls_shift/su_mean 0
_refine_ls_structure_factor_coef Fsqd
_refine_ls_weighting_details 'w=1/[\s^2^(Fo^2^)+(0.0163P)^2^+0.6474P] where P=(Fo^2^+2Fc^2^)/3'
_refine_ls_weighting_scheme calc
_refine_ls_wR_factor_gt 0.0448
_refine_ls_wR_factor_ref 0.0457
_reflns_Friedel_coverage 0
_reflns_number_gt 11087
_reflns_number_total 11769
_reflns_threshold_expression 'I > 2\s(I)'
_cod_data_source_file d4ce00921e2.cif
_cod_data_source_block Nd(Ph2dhbq)2(DMF)3(NO3)
_cod_depositor_comments 'Adding full bibliography for 7249512--7249515.cif.'
_cod_database_code 7249514
_shelx_estimated_absorpt_t_min 0.783
_shelx_estimated_absorpt_t_max 0.947
_shelx_shelxl_version_number 2019/3

loop_
_symmetry_equiv_pos_as_xyz
'x, y, z'
'-x, -y, -z'

loop_
_atom_site_label
_atom_site_type_symbol
_atom_site_fract_x
_atom_site_fract_y
_atom_site_fract_z
_atom_site_U_iso_or_equiv
_atom_site_adp_type
_atom_site_occupancy
_atom_site_site_symmetry_order
_atom_site_calc_flag
_atom_site_refinement_flags_posn
_atom_site_refinement_flags_adp
_atom_site_refinement_flags_occupancy
_atom_site_disorder_assembly
_atom_site_disorder_group
C1 C 0.60733(11) 0.45592(9) 0.09307(9) 0.01027(18) Uani 1 1 d . . . . .
C2 C 0.64738(11) 0.54776(10) 0.04917(9) 0.01067(18) Uani 1 1 d . . . . .
C3 C 0.54466(11) 0.59143(9) -0.04594(9) 0.01025(18) Uani 1 1 d . . . . .
C4 C 0.79337(11) 0.59632(10) 0.10281(10) 0.01215(19) Uani 1 1 d . . . . .
C5 C 0.85774(12) 0.62028(11) 0.22222(10) 0.0154(2) Uani 1 1 d . . . . .
H5 H 0.808713 0.602728 0.268201 0.019 Uiso 1 1 calc R U . . .
C6 C 0.99284(13) 0.66957(11) 0.27453(11) 0.0193(2) Uani 1 1 d . . . . .
H6 H 1.034926 0.685764 0.355546 0.023 Uiso 1 1 calc R U . . .
C7 C 1.06591(13) 0.69500(12) 0.20824(13) 0.0220(3) Uani 1 1 d . . . . .
H7 H 1.157553 0.729265 0.243522 0.026 Uiso 1 1 calc R U . . .
C8 C 1.00376(14) 0.66987(13) 0.08968(13) 0.0232(3) Uani 1 1 d . . . . .
H8 H 1.053746 0.686254 0.044108 0.028 Uiso 1 1 calc R U . . .
C9 C 0.86867(13) 0.62084(11) 0.03746(11) 0.0173(2) Uani 1 1 d . . . . .
H9 H 0.827427 0.603934 -0.043474 0.021 Uiso 1 1 calc R U . . .
C10 C 0.53194(11) 0.48801(9) 0.40230(9) 0.01017(17) Uani 1 1 d . . . . .
C11 C 0.47038(11) 0.58793(9) 0.41602(9) 0.00997(17) Uani 1 1 d . . . . .
C12 C 0.43099(11) 0.59901(9) 0.50935(9) 0.00990(17) Uani 1 1 d . . . . .
C13 C 0.44535(11) 0.67502(10) 0.33469(9) 0.01085(18) Uani 1 1 d . . . . .
C14 C 0.46717(12) 0.78789(10) 0.37572(10) 0.0141(2) Uani 1 1 d . . . . .
H14 H 0.498512 0.807578 0.45588 0.017 Uiso 1 1 calc R U . . .
C15 C 0.44370(13) 0.87128(11) 0.30105(11) 0.0178(2) Uani 1 1 d . . . . .
H15 H 0.457972 0.947278 0.330297 0.021 Uiso 1 1 calc R U . . .
C16 C 0.39925(13) 0.84384(11) 0.18330(11) 0.0180(2) Uani 1 1 d . . . . .
H16 H 0.38323 0.900772 0.132091 0.022 Uiso 1 1 calc R U . . .
C17 C 0.37864(13) 0.73238(11) 0.14160(10) 0.0171(2) Uani 1 1 d . . . . .
H17 H 0.348843 0.713139 0.061499 0.02 Uiso 1 1 calc R U . . .
C18 C 0.40126(12) 0.64877(11) 0.21619(10) 0.0142(2) Uani 1 1 d . . . . .
H18 H 0.386657 0.57292 0.186432 0.017 Uiso 1 1 calc R U . . .
C19 C 0.94275(12) 0.32626(11) 0.31568(11) 0.0172(2) Uani 1 1 d . . . . .
H19 H 0.902508 0.304983 0.235477 0.021 Uiso 1 1 calc R U . . .
C20 C 1.13735(15) 0.41302(16) 0.48038(14) 0.0319(3) Uani 1 1 d . . . . .
H20A H 1.159018 0.493571 0.489126 0.048 Uiso 1 1 calc R U . . .
H20B H 1.224053 0.374505 0.515087 0.048 Uiso 1 1 calc R U . . .
H20C H 1.075478 0.396052 0.518802 0.048 Uiso 1 1 calc R U . . .
C21 C 1.14150(16) 0.40080(15) 0.28622(16) 0.0298(3) Uani 1 1 d . . . . .
H21A H 1.229483 0.363032 0.311473 0.045 Uiso 1 1 calc R U . . .
H21B H 1.161229 0.481415 0.2918 0.045 Uiso 1 1 calc R U . . .
H21C H 1.082717 0.374619 0.206318 0.045 Uiso 1 1 calc R U . . .
C22 C 0.75004(14) 0.07660(12) 0.47292(11) 0.0197(2) Uani 1 1 d . . . . .
H22 H 0.743415 0.127561 0.530524 0.024 Uiso 1 1 calc R U . . .
C23 C 0.82626(18) -0.09974(14) 0.42278(16) 0.0321(3) Uani 1 1 d . . . . .
H23A H 0.759173 -0.163094 0.408246 0.048 Uiso 1 1 calc R U . . .
H23B H 0.921427 -0.125529 0.453845 0.048 Uiso 1 1 calc R U . . .
H23C H 0.808562 -0.066021 0.350701 0.048 Uiso 1 1 calc R U . . .
C24 C 0.8445(8) -0.0571(6) 0.6177(4) 0.0405(11) Uani 0.663(14) 1 d D U P A 1
H24A H 0.942848 -0.07518 0.651173 0.061 Uiso 0.663(14) 1 calc R U P A 1
H24B H 0.785152 -0.123836 0.610472 0.061 Uiso 0.663(14) 1 calc R U P A 1
H24C H 0.828087 0.001248 0.667611 0.061 Uiso 0.663(14) 1 calc R U P A 1
N2 N 0.81089(14) -0.01780(12) 0.50491(11) 0.0266(3) Uani 1 1 d D U . . .
C24A C 0.8868(13) -0.0255(11) 0.6325(8) 0.0405(11) Uani 0.337(14) 1 d D . P A 2
H24D H 0.854873 -0.094163 0.653854 0.061 Uiso 0.337(14) 1 calc R U P A 2
H24E H 0.867256 0.038911 0.673876 0.061 Uiso 0.337(14) 1 calc R U P A 2
H24F H 0.987493 -0.026122 0.652576 0.061 Uiso 0.337(14) 1 calc R U P A 2
C25 C 0.68390(12) 0.05573(10) 0.13491(10) 0.0148(2) Uani 1 1 d . . . . .
H25 H 0.613233 0.0191 0.15114 0.018 Uiso 1 1 calc R U . . .
C26 C 0.87665(15) 0.04148(14) 0.07571(13) 0.0248(3) Uani 1 1 d . . . . .
H26A H 0.857049 0.020558 -0.005151 0.037 Uiso 1 1 calc R U . . .
H26B H 0.966535 0.013531 0.124626 0.037 Uiso 1 1 calc R U . . .
H26C H 0.880548 0.12282 0.088733 0.037 Uiso 1 1 calc R U . . .
C27 C 0.75150(16) -0.12806(12) 0.09842(12) 0.0243(3) Uani 1 1 d . . . . .
H27A H 0.837121 -0.156367 0.154069 0.036 Uiso 1 1 calc R U . . .
H27B H 0.735055 -0.159573 0.020861 0.036 Uiso 1 1 calc R U . . .
H27C H 0.672275 -0.149657 0.116687 0.036 Uiso 1 1 calc R U . . .
N1 N 1.06858(11) 0.37593(10) 0.35934(10) 0.0194(2) Uani 1 1 d . . . . .
N3 N 0.76646(11) -0.00676(9) 0.10382(9) 0.01637(19) Uani 1 1 d . . . . .
N4 N 0.33966(11) 0.15276(10) 0.21536(9) 0.01575(18) Uani 1 1 d . U . . .
Nd1 Nd 0.61585(2) 0.27379(2) 0.27455(2) 0.00843(2) Uani 1 1 d . . . . .
O1 O 0.69197(8) 0.40419(7) 0.17211(7) 0.01222(14) Uani 1 1 d . . . . .
O2 O 0.56620(9) 0.67031(7) -0.09790(7) 0.01309(15) Uani 1 1 d . . . . .
O3 O 0.56379(9) 0.46343(7) 0.31864(7) 0.01344(15) Uani 1 1 d . . . . .
O4 O 0.36244(9) 0.67737(7) 0.52780(7) 0.01219(15) Uani 1 1 d . . . . .
O5 O 0.87256(9) 0.30512(9) 0.37178(8) 0.01769(17) Uani 1 1 d . . . . .
O6 O 0.70159(10) 0.10230(8) 0.37317(8) 0.01749(17) Uani 1 1 d . . . . .
O7 O 0.69203(10) 0.15980(8) 0.14455(8) 0.01628(16) Uani 1 1 d . . . . .
O8 O 0.38782(10) 0.22938(9) 0.29712(8) 0.01937(18) Uani 1 1 d . U . . .
O9 O 0.42419(9) 0.11531(8) 0.17489(8) 0.01560(16) Uani 1 1 d . U . . .
O10 O 0.21744(10) 0.11749(11) 0.17765(10) 0.0296(2) Uani 1 1 d . . . . .

loop_
_atom_site_aniso_label
_atom_site_aniso_U_11
_atom_site_aniso_U_22
_atom_site_aniso_U_33
_atom_site_aniso_U_23
_atom_site_aniso_U_13
_atom_site_aniso_U_12
C1 0.0114(4) 0.0094(5) 0.0105(4) 0.0004(3) 0.0049(3) 0.0007(3)
C2 0.0108(4) 0.0099(5) 0.0110(4) 0.0012(3) 0.0040(3) -0.0001(3)
C3 0.0112(4) 0.0095(5) 0.0100(4) -0.0002(3) 0.0043(3) -0.0001(3)
C4 0.0109(4) 0.0108(5) 0.0142(4) 0.0022(4) 0.0043(4) 0.0005(3)
C5 0.0143(5) 0.0158(5) 0.0139(5) 0.0024(4) 0.0034(4) -0.0013(4)
C6 0.0143(5) 0.0176(6) 0.0194(5) 0.0014(4) -0.0001(4) -0.0006(4)
C7 0.0106(5) 0.0218(6) 0.0294(6) 0.0006(5) 0.0039(4) -0.0013(4)
C8 0.0148(5) 0.0276(7) 0.0300(7) 0.0010(5) 0.0123(5) -0.0031(5)
C9 0.0142(5) 0.0203(6) 0.0188(5) 0.0002(4) 0.0086(4) -0.0011(4)
C10 0.0108(4) 0.0090(5) 0.0104(4) 0.0007(3) 0.0041(3) 0.0000(3)
C11 0.0115(4) 0.0085(4) 0.0100(4) 0.0010(3) 0.0044(3) 0.0011(3)
C12 0.0101(4) 0.0093(4) 0.0092(4) 0.0003(3) 0.0028(3) -0.0001(3)
C13 0.0107(4) 0.0104(5) 0.0123(4) 0.0024(3) 0.0051(3) 0.0016(3)
C14 0.0156(5) 0.0112(5) 0.0146(5) 0.0017(4) 0.0050(4) 0.0004(4)
C15 0.0189(5) 0.0111(5) 0.0217(5) 0.0045(4) 0.0059(4) -0.0002(4)
C16 0.0184(5) 0.0168(6) 0.0204(5) 0.0087(4) 0.0083(4) 0.0030(4)
C17 0.0205(5) 0.0194(6) 0.0138(5) 0.0057(4) 0.0085(4) 0.0064(4)
C18 0.0176(5) 0.0140(5) 0.0122(4) 0.0020(4) 0.0070(4) 0.0036(4)
C19 0.0112(4) 0.0209(6) 0.0183(5) 0.0022(4) 0.0044(4) 0.0025(4)
C20 0.0178(6) 0.0424(10) 0.0286(7) -0.0041(7) 0.0038(5) -0.0083(6)
C21 0.0216(6) 0.0332(8) 0.0439(9) 0.0058(7) 0.0225(6) 0.0031(6)
C22 0.0218(6) 0.0211(6) 0.0179(5) 0.0057(5) 0.0089(4) 0.0056(5)
C23 0.0329(8) 0.0240(8) 0.0409(9) 0.0089(6) 0.0147(7) 0.0140(6)
C24 0.057(3) 0.042(3) 0.0264(14) 0.0222(16) 0.0168(17) 0.0168(19)
N2 0.0317(6) 0.0300(7) 0.0236(5) 0.0169(5) 0.0139(5) 0.0147(5)
C24A 0.057(3) 0.042(3) 0.0264(14) 0.0222(16) 0.0168(17) 0.0168(19)
C25 0.0168(5) 0.0135(5) 0.0146(5) -0.0008(4) 0.0072(4) 0.0015(4)
C26 0.0214(6) 0.0305(8) 0.0268(6) -0.0029(6) 0.0148(5) 0.0030(5)
C27 0.0344(7) 0.0132(6) 0.0206(6) -0.0025(5) 0.0064(5) 0.0070(5)
N1 0.0132(4) 0.0197(5) 0.0250(5) 0.0031(4) 0.0072(4) 0.0010(4)
N3 0.0179(4) 0.0143(5) 0.0158(4) -0.0027(4) 0.0060(4) 0.0030(4)
N4 0.0141(4) 0.0190(5) 0.0142(4) 0.0033(3) 0.0056(3) -0.0024(4)
Nd1 0.00970(3) 0.00704(3) 0.00894(3) 0.00102(2) 0.00406(2) 0.00144(2)
O1 0.0116(3) 0.0124(4) 0.0129(3) 0.0043(3) 0.0046(3) 0.0021(3)
O2 0.0136(3) 0.0117(4) 0.0127(3) 0.0039(3) 0.0036(3) -0.0015(3)
O3 0.0200(4) 0.0109(4) 0.0126(3) 0.0021(3) 0.0096(3) 0.0042(3)
O4 0.0145(3) 0.0114(4) 0.0118(3) 0.0014(3) 0.0062(3) 0.0043(3)
O5 0.0116(4) 0.0233(5) 0.0162(4) 0.0039(3) 0.0033(3) -0.0007(3)
O6 0.0209(4) 0.0141(4) 0.0157(4) 0.0051(3) 0.0048(3) 0.0039(3)
O7 0.0222(4) 0.0120(4) 0.0179(4) -0.0008(3) 0.0118(3) 0.0021(3)
O8 0.0164(4) 0.0251(5) 0.0171(4) -0.0039(3) 0.0084(3) -0.0021(3)
O9 0.0165(4) 0.0126(4) 0.0188(4) 0.0017(3) 0.0082(3) 0.0005(3)
O10 0.0147(4) 0.0450(7) 0.0271(5) -0.0041(5) 0.0084(4) -0.0122(4)

loop_
_atom_type_symbol
_atom_type_description
_atom_type_scat_dispersion_real
_atom_type_scat_dispersion_imag
_atom_type_scat_source
C C 0.0033 0.0016 'International Tables Vol C Tables 4.2.6.8 and 6.1.1.4'
H H 0 0 'International Tables Vol C Tables 4.2.6.8 and 6.1.1.4'
N N 0.0061 0.0033 'International Tables Vol C Tables 4.2.6.8 and 6.1.1.4'
Nd Nd -0.1943 3.0179 'International Tables Vol C Tables 4.2.6.8 and 6.1.1.4'
O O 0.0106 0.006 'International Tables Vol C Tables 4.2.6.8 and 6.1.1.4'

loop_
_geom_angle_atom_site_label_1
_geom_angle_atom_site_label_2
_geom_angle_atom_site_label_3
_geom_angle
_geom_angle_site_symmetry_1
_geom_angle_site_symmetry_3
_geom_angle_publ_flag
O1 C1 C2 123.33(10) . . ?
O1 C1 C3 114.50(10) . 2_665 ?
C2 C1 C3 122.15(10) . 2_665 ?
C1 C2 C3 117.44(10) . . ?
C1 C2 C4 120.50(10) . . ?
C3 C2 C4 122.06(10) . . ?
O2 C3 C2 124.75(10) . . ?
O2 C3 C1 114.98(9) . 2_665 ?
C2 C3 C1 120.27(10) . 2_665 ?
C9 C4 C5 118.41(11) . . ?
C9 C4 C2 121.93(10) . . ?
C5 C4 C2 119.65(11) . . ?
C6 C5 C4 120.91(12) . . ?
C6 C5 H5 119.5 . . ?
C4 C5 H5 119.5 . . ?
C7 C6 C5 120.06(12) . . ?
C7 C6 H6 120 . . ?
C5 C6 H6 120 . . ?
C6 C7 C8 119.49(12) . . ?
C6 C7 H7 120.3 . . ?
C8 C7 H7 120.3 . . ?
C7 C8 C9 120.41(13) . . ?
C7 C8 H8 119.8 . . ?
C9 C8 H8 119.8 . . ?
C8 C9 C4 120.70(12) . . ?
C8 C9 H9 119.7 . . ?
C4 C9 H9 119.7 . . ?
O3 C10 C11 123.49(11) . . ?
O3 C10 C12 114.09(10) . 2_666 ?
C11 C10 C12 122.40(10) . 2_666 ?
C12 C11 C10 116.50(10) . . ?
C12 C11 C13 121.76(10) . . ?
C10 C11 C13 121.73(10) . . ?
O4 C12 C11 124.83(11) . . ?
O4 C12 C10 114.37(10) . 2_666 ?
C11 C12 C10 120.79(10) . 2_666 ?
C18 C13 C14 118.04(11) . . ?
C18 C13 C11 122.01(10) . . ?
C14 C13 C11 119.95(10) . . ?
C15 C14 C13 121.06(11) . . ?
C15 C14 H14 119.5 . . ?
C13 C14 H14 119.5 . . ?
C14 C15 C16 120.21(12) . . ?
C14 C15 H15 119.9 . . ?
C16 C15 H15 119.9 . . ?
C17 C16 C15 119.34(12) . . ?
C17 C16 H16 120.3 . . ?
C15 C16 H16 120.3 . . ?
C16 C17 C18 120.52(11) . . ?
C16 C17 H17 119.7 . . ?
C18 C17 H17 119.7 . . ?
C17 C18 C13 120.81(11) . . ?
C17 C18 H18 119.6 . . ?
C13 C18 H18 119.6 . . ?
O5 C19 N1 124.79(12) . . ?
O5 C19 H19 117.6 . . ?
N1 C19 H19 117.6 . . ?
N1 C20 H20A 109.5 . . ?
N1 C20 H20B 109.5 . . ?
H20A C20 H20B 109.5 . . ?
N1 C20 H20C 109.5 . . ?
H20A C20 H20C 109.5 . . ?
H20B C20 H20C 109.5 . . ?
N1 C21 H21A 109.5 . . ?
N1 C21 H21B 109.5 . . ?
H21A C21 H21B 109.5 . . ?
N1 C21 H21C 109.5 . . ?
H21A C21 H21C 109.5 . . ?
H21B C21 H21C 109.5 . . ?
O6 C22 N2 123.99(13) . . ?
O6 C22 H22 118 . . ?
N2 C22 H22 118 . . ?
N2 C23 H23A 109.5 . . ?
N2 C23 H23B 109.5 . . ?
H23A C23 H23B 109.5 . . ?
N2 C23 H23C 109.5 . . ?
H23A C23 H23C 109.5 . . ?
H23B C23 H23C 109.5 . . ?
N2 C24 H24A 109.5 . . ?
N2 C24 H24B 109.5 . . ?
H24A C24 H24B 109.5 . . ?
N2 C24 H24C 109.5 . . ?
H24A C24 H24C 109.5 . . ?
H24B C24 H24C 109.5 . . ?
C22 N2 C23 121.60(13) . . ?
C22 N2 C24 123.6(3) . . ?
C23 N2 C24 113.9(3) . . ?
C22 N2 C24A 116.1(5) . . ?
C23 N2 C24A 121.3(5) . . ?
N2 C24A H24D 109.5 . . ?
N2 C24A H24E 109.5 . . ?
H24D C24A H24E 109.5 . . ?
N2 C24A H24F 109.5 . . ?
H24D C24A H24F 109.5 . . ?
H24E C24A H24F 109.5 . . ?
O7 C25 N3 124.57(12) . . ?
O7 C25 H25 117.7 . . ?
N3 C25 H25 117.7 . . ?
N3 C26 H26A 109.5 . . ?
N3 C26 H26B 109.5 . . ?
H26A C26 H26B 109.5 . . ?
N3 C26 H26C 109.5 . . ?
H26A C26 H26C 109.5 . . ?
H26B C26 H26C 109.5 . . ?
N3 C27 H27A 109.5 . . ?
N3 C27 H27B 109.5 . . ?
H27A C27 H27B 109.5 . . ?
N3 C27 H27C 109.5 . . ?
H27A C27 H27C 109.5 . . ?
H27B C27 H27C 109.5 . . ?
C19 N1 C20 121.52(12) . . ?
C19 N1 C21 121.05(13) . . ?
C20 N1 C21 117.37(12) . . ?
C25 N3 C26 121.85(12) . . ?
C25 N3 C27 120.53(12) . . ?
C26 N3 C27 117.61(11) . . ?
O10 N4 O9 121.84(11) . . ?
O10 N4 O8 121.48(11) . . ?
O9 N4 O8 116.67(10) . . ?
O10 N4 Nd1 168.53(10) . . ?
O9 N4 Nd1 59.72(6) . . ?
O8 N4 Nd1 58.30(6) . . ?
O1 Nd1 O3 69.41(3) . . ?
O1 Nd1 O2 64.38(3) . 2_665 ?
O3 Nd1 O2 73.63(3) . 2_665 ?
O1 Nd1 O7 74.11(3) . . ?
O3 Nd1 O7 142.90(3) . . ?
O2 Nd1 O7 84.93(3) 2_665 . ?
O1 Nd1 O4 121.31(3) . 2_666 ?
O3 Nd1 O4 63.15(3) . 2_666 ?
O2 Nd1 O4 126.46(3) 2_665 2_666 ?
O7 Nd1 O4 148.12(3) . 2_666 ?
O1 Nd1 O5 71.34(3) . . ?
O3 Nd1 O5 95.56(3) . . ?
O2 Nd1 O5 135.47(3) 2_665 . ?
O7 Nd1 O5 78.72(3) . . ?
O4 Nd1 O5 80.73(3) 2_666 . ?
O1 Nd1 O6 137.15(3) . . ?
O3 Nd1 O6 139.54(3) . . ?
O2 Nd1 O6 139.72(3) 2_665 . ?
O7 Nd1 O6 74.66(3) . . ?
O4 Nd1 O6 76.49(3) 2_666 . ?
O5 Nd1 O6 74.37(3) . . ?
O1 Nd1 O8 135.59(3) . . ?
O3 Nd1 O8 81.39(3) . . ?
O2 Nd1 O8 75.91(3) 2_665 . ?
O7 Nd1 O8 122.76(3) . . ?
O4 Nd1 O8 68.06(3) 2_666 . ?
O5 Nd1 O8 146.50(3) . . ?
O6 Nd1 O8 86.39(3) . . ?
O1 Nd1 O9 123.91(3) . . ?
O3 Nd1 O9 123.08(3) . . ?
O2 Nd1 O9 68.45(3) 2_665 . ?
O7 Nd1 O9 73.21(3) . . ?
O4 Nd1 O9 110.41(3) 2_666 . ?
O5 Nd1 O9 141.01(3) . . ?
O6 Nd1 O9 72.49(3) . . ?
O8 Nd1 O9 49.55(3) . . ?
O1 Nd1 N4 131.40(3) . . ?
O3 Nd1 N4 100.94(3) . . ?
O2 Nd1 N4 67.21(3) 2_665 . ?
O7 Nd1 N4 97.98(3) . . ?
O4 Nd1 N4 90.85(3) 2_666 . ?
O5 Nd1 N4 155.66(3) . . ?
O6 Nd1 N4 81.48(3) . . ?
O8 Nd1 N4 25.00(3) . . ?
O9 Nd1 N4 24.94(3) . . ?
C1 O1 Nd1 122.36(7) . . ?
C3 O2 Nd1 121.59(7) . 2_665 ?
C10 O3 Nd1 121.64(8) . . ?
C12 O4 Nd1 119.22(7) . 2_666 ?
C19 O5 Nd1 120.44(8) . . ?
C22 O6 Nd1 136.37(9) . . ?
C25 O7 Nd1 123.79(8) . . ?
N4 O8 Nd1 96.71(7) . . ?
N4 O9 Nd1 95.35(7) . . ?

loop_
_geom_bond_atom_site_label_1
_geom_bond_atom_site_label_2
_geom_bond_distance
_geom_bond_site_symmetry_2
_geom_bond_publ_flag
C1 O1 1.2586(13) . ?
C1 C2 1.4003(16) . ?
C1 C3 1.5360(16) 2_665 ?
C2 C3 1.4039(15) . ?
C2 C4 1.4863(16) . ?
C3 O2 1.2592(14) . ?
C4 C9 1.3953(17) . ?
C4 C5 1.4011(16) . ?
C5 C6 1.3951(17) . ?
C5 H5 0.95 . ?
C6 C7 1.389(2) . ?
C6 H6 0.95 . ?
C7 C8 1.392(2) . ?
C7 H7 0.95 . ?
C8 C9 1.3939(18) . ?
C8 H8 0.95 . ?
C9 H9 0.95 . ?
C10 O3 1.2573(13) . ?
C10 C11 1.4119(15) . ?
C10 C12 1.5315(16) 2_666 ?
C11 C12 1.4051(15) . ?
C11 C13 1.4785(16) . ?
C12 O4 1.2643(13) . ?
C13 C18 1.4013(16) . ?
C13 C14 1.4031(17) . ?
C14 C15 1.3886(18) . ?
C14 H14 0.95 . ?
C15 C16 1.3943(19) . ?
C15 H15 0.95 . ?
C16 C17 1.3894(19) . ?
C16 H16 0.95 . ?
C17 C18 1.3907(18) . ?
C17 H17 0.95 . ?
C18 H18 0.95 . ?
C19 O5 1.2449(16) . ?
C19 N1 1.3157(16) . ?
C19 H19 0.95 . ?
C20 N1 1.449(2) . ?
C20 H20A 0.98 . ?
C20 H20B 0.98 . ?
C20 H20C 0.98 . ?
C21 N1 1.461(2) . ?
C21 H21A 0.98 . ?
C21 H21B 0.98 . ?
C21 H21C 0.98 . ?
C22 O6 1.2300(16) . ?
C22 N2 1.3246(18) . ?
C22 H22 0.95 . ?
C23 N2 1.449(2) . ?
C23 H23A 0.98 . ?
C23 H23B 0.98 . ?
C23 H23C 0.98 . ?
C24 N2 1.452(4) . ?
C24 H24A 0.98 . ?
C24 H24B 0.98 . ?
C24 H24C 0.98 . ?
N2 C24A 1.507(9) . ?
C24A H24D 0.98 . ?
C24A H24E 0.98 . ?
C24A H24F 0.98 . ?
C25 O7 1.2491(15) . ?
C25 N3 1.3168(15) . ?
C25 H25 0.95 . ?
C26 N3 1.4561(19) . ?
C26 H26A 0.98 . ?
C26 H26B 0.98 . ?
C26 H26C 0.98 . ?
C27 N3 1.4601(18) . ?
C27 H27A 0.98 . ?
C27 H27B 0.98 . ?
C27 H27C 0.98 . ?
N4 O10 1.2250(14) . ?
N4 O9 1.2664(14) . ?
N4 O8 1.2725(14) . ?
N4 Nd1 2.9909(11) . ?
Nd1 O1 2.4190(9) . ?
Nd1 O3 2.4423(9) . ?
Nd1 O2 2.4458(9) 2_665 ?
Nd1 O7 2.4631(9) . ?
Nd1 O4 2.4648(9) 2_666 ?
Nd1 O5 2.4725(10) . ?
Nd1 O6 2.4878(10) . ?
Nd1 O8 2.5621(10) . ?
Nd1 O9 2.5941(10) . ?
